data_4030407
loop_
_publ_author_name
'Olbrich, Martin'
'Mayer, Peter'
'Trauner, Dirk'

_publ_section_title
;
 Synthetic Studies toward Polytwistane Hydrocarbon Nanorods.
;
_journal_issue 4
_journal_name_full 'The Journal of organic chemistry'
_journal_page_first 2042
_journal_page_last 2055
_journal_paper_doi 10.1021/jo502618g
_journal_volume 80
_journal_year 2015
_chemical_formula_moiety 'C28 H28 Br P Pd'
_chemical_formula_sum 'C28 H28 Br P Pd'
_chemical_formula_weight 581.82
_space_group_IT_number 14
_symmetry_cell_setting monoclinic
_symmetry_Int_Tables_number 14
_symmetry_space_group_name_Hall '-P 2ybc'
_symmetry_space_group_name_H-M 'P 1 21/c 1'
_atom_sites_solution_hydrogens geom
_atom_sites_solution_primary direct
_atom_sites_solution_secondary difmap
_audit_block_code Pd_Br_PPh3_C10H13_po014_trauner
_audit_creation_date
;
'Tue Jan 25 14:51:45 2011'
;
_audit_creation_method 'form98_non/compatible with shelxl97-2'
_audit_update_record 26-Jan-11
_cell_angle_alpha 90.00
_cell_angle_beta 103.203(4)
_cell_angle_gamma 90.00
_cell_formula_units_Z 4
_cell_length_a 9.5062(3)
_cell_length_b 19.6014(6)
_cell_length_c 12.7805(5)
_cell_measurement_reflns_used 4742
_cell_measurement_temperature 173(2)
_cell_measurement_theta_max 26.2488
_cell_measurement_theta_min 4.3284
_cell_volume 2318.50(14)
_computing_cell_refinement
;
CrysAlisPro, Oxford Diffraction Ltd.,
Version 1.171.33.41 (release 06-05-2009 CrysAlis171 .NET)
(compiled May  6 2009,17:20:42)
;
_computing_data_collection
;
CrysAlisPro, Oxford Diffraction Ltd.,
Version 1.171.33.41 (release 06-05-2009 CrysAlis171 .NET)
(compiled May  6 2009,17:20:42)
;
_computing_data_reduction
;
CrysAlisPro, Oxford Diffraction Ltd.,
Version 1.171.33.41 (release 06-05-2009 CrysAlis171 .NET)
(compiled May  6 2009,17:20:42)
;
_computing_structure_refinement
;
Sheldrick, G. M. (2008).
<i>Acta Cryst.</i> A<b>64</b>, 112--122.
;
_computing_structure_solution
;
A. Altomare, M. C. Burla, M. Camalli, G. L. Cascarano, C. Giacovazzo, A.
Guagliardi, A. G. G. Moliterni, G. Polidori, R. Spagna: SIR97: a new tool for
crystal structure determination and refinement; J. Appl. Crystallogr. 1999,
32, 115-119.
;
_diffrn_ambient_temperature 173(2)
_diffrn_detector_area_resol_mean 15.9809
_diffrn_measured_fraction_theta_full 0.993
_diffrn_measured_fraction_theta_max 0.993
_diffrn_measurement_details
;
  1 omega    2.00   92.00   1.0000    7.0000
omega____ theta____ kappa____ phi______ frames
    -       21.3869   38.0000 -180.0000 90

  2 omega   21.00   54.00   1.0000    7.0000
omega____ theta____ kappa____ phi______ frames
    -       21.3869  -77.0000   60.0000 33

  3 omega   -4.00   94.00   1.0000    7.0000
omega____ theta____ kappa____ phi______ frames
    -       21.3869   38.0000   90.0000 98

  4 omega  -12.00   23.00   1.0000    7.0000
omega____ theta____ kappa____ phi______ frames
    -       21.3869   77.0000 -150.0000 35

;
_diffrn_measurement_device 'CCD camera on \k-goniostat'
_diffrn_measurement_device_type 'Oxford XCalibur'
_diffrn_measurement_method '\w scans'
_diffrn_orient_matrix_UB_11 -0.0558844013
_diffrn_orient_matrix_UB_12 -0.0024866733
_diffrn_orient_matrix_UB_13 0.0283355198
_diffrn_orient_matrix_UB_21 0.0523345884
_diffrn_orient_matrix_UB_22 0.0003175917
_diffrn_orient_matrix_UB_23 0.0494232285
_diffrn_orient_matrix_UB_31 -0.0043330948
_diffrn_orient_matrix_UB_32 0.0360850080
_diffrn_orient_matrix_UB_33 0.0014856369
_diffrn_radiation_collimation '0.5 mm collimator'
_diffrn_radiation_monochromator graphite
_diffrn_radiation_source 'fine-focus sealed tube'
_diffrn_radiation_type MoK\a
_diffrn_radiation_wavelength 0.71073
_diffrn_reflns_av_R_equivalents 0.0299
_diffrn_reflns_av_sigmaI/netI 0.0580
_diffrn_reflns_limit_h_max 10
_diffrn_reflns_limit_h_min -11
_diffrn_reflns_limit_k_max 24
_diffrn_reflns_limit_k_min -24
_diffrn_reflns_limit_l_max 11
_diffrn_reflns_limit_l_min -15
_diffrn_reflns_number 10297
_diffrn_reflns_theta_full 26.34
_diffrn_reflns_theta_max 26.34
_diffrn_reflns_theta_min 4.34
_diffrn_source_current 40_mA
_diffrn_source_power 2.00_kW
_diffrn_source_type 'Spellman generator'
_diffrn_source_voltage 50_kV
_exptl_absorpt_coefficient_mu 2.607
_exptl_absorpt_correction_T_max 1.00000
_exptl_absorpt_correction_T_min 0.90792
_exptl_absorpt_correction_type multi-scan
_exptl_absorpt_process_details
;
CrysAlisPro, Oxford Diffraction Ltd.,
Version 1.171.33.41 (release 06-05-2009 CrysAlis171 .NET)
(compiled May  6 2009,17:20:42)
Empirical absorption correction using spherical harmonics,
 implemented in SCALE3 ABSPACK scaling algorithm.
;
_exptl_crystal_colour colourless
_exptl_crystal_density_diffrn 1.66685(10)
_exptl_crystal_density_method 'not measured'
_exptl_crystal_description platelet
_exptl_crystal_F_000 1168
_exptl_crystal_size_max 0.32
_exptl_crystal_size_mid 0.28
_exptl_crystal_size_min 0.05
_refine_diff_density_max 0.631
_refine_diff_density_min -0.900
_refine_diff_density_rms 0.081
_refine_ls_extinction_method none
_refine_ls_goodness_of_fit_ref 0.886
_refine_ls_hydrogen_treatment constr
_refine_ls_matrix_type full
_refine_ls_number_parameters 280
_refine_ls_number_reflns 4691
_refine_ls_number_restraints 0
_refine_ls_restrained_S_all 0.886
_refine_ls_R_factor_all 0.0434
_refine_ls_R_factor_gt 0.0282
_refine_ls_shift/su_max 0.001
_refine_ls_shift/su_mean 0.000
_refine_ls_structure_factor_coef Fsqd
_refine_ls_weighting_details 'calc w=1/[\s^2^(Fo^2^)+(0.0221P)^2^+0.0000P] where P=(Fo^2^+2Fc^2^)/3'
_refine_ls_weighting_scheme calc
_refine_ls_wR_factor_gt 0.0534
_refine_ls_wR_factor_ref 0.0551
_reflns_number_gt 3400
_reflns_number_total 4691
_reflns_threshold_expression >2sigma(I)
_cod_data_source_file jo502618g_si_002.cif
_cod_data_source_block compound11
_cod_depositor_comments 'Adding full bibliography for 4030407--4030418.cif.'
_cod_original_sg_symbol_H-M 'P 21/c'
_cod_database_code 4030407

loop_
_symmetry_equiv_pos_as_xyz
'x, y, z'
'-x, y+1/2, -z+1/2'
'-x, -y, -z'
'x, -y-1/2, z-1/2'

loop_
_atom_site_label
_atom_site_type_symbol
_atom_site_fract_x
_atom_site_fract_y
_atom_site_fract_z
_atom_site_U_iso_or_equiv
_atom_site_adp_type
_atom_site_occupancy
_atom_site_symmetry_multiplicity
_atom_site_calc_flag
_atom_site_refinement_flags
Pd1 Pd 0.72169(2) 0.139975(11) 0.149553(18) 0.02044(7) Uani 1 1 d .
Br1 Br 0.68807(3) 0.009811(15) 0.14888(3) 0.03500(10) Uani 1 1 d .
P1 P 0.93196(7) 0.14104(4) 0.28002(6) 0.01780(16) Uani 1 1 d .
C1 C 0.4841(3) 0.15057(15) 0.0450(2) 0.0296(8) Uani 1 1 d .
H1 H 0.4591 0.1038 0.0481 0.035 Uiso 1 1 calc R
C2 C 0.5843(3) 0.17468(15) -0.0053(2) 0.0280(7) Uani 1 1 d .
H2 H 0.6314 0.1494 -0.0507 0.034 Uiso 1 1 calc R
C3 C 0.6078(3) 0.24966(14) 0.0239(2) 0.0271(7) Uani 1 1 d .
H3 H 0.6491 0.2773 -0.0277 0.033 Uiso 1 1 calc R
C4 C 0.7035(3) 0.24517(14) 0.1378(2) 0.0218(7) Uani 1 1 d .
H4 H 0.7985 0.2689 0.1458 0.026 Uiso 1 1 calc R
C5 C 0.6201(3) 0.26741(13) 0.2205(2) 0.0216(7) Uani 1 1 d .
H5 H 0.6845 0.2660 0.2942 0.026 Uiso 1 1 calc R
C6 C 0.5658(3) 0.34055(14) 0.1928(3) 0.0297(8) Uani 1 1 d .
H6A H 0.6464 0.3700 0.1829 0.036 Uiso 1 1 calc R
H6B H 0.5261 0.3597 0.2517 0.036 Uiso 1 1 calc R
C7 C 0.4473(3) 0.33776(15) 0.0882(3) 0.0326(8) Uani 1 1 d .
H7A H 0.3512 0.3430 0.1049 0.039 Uiso 1 1 calc R
H7B H 0.4609 0.3757 0.0404 0.039 Uiso 1 1 calc R
C8 C 0.4543(3) 0.27041(15) 0.0318(2) 0.0297(8) Uani 1 1 d .
H8 H 0.3886 0.2714 -0.0414 0.036 Uiso 1 1 calc R
C9 C 0.4167(3) 0.20867(14) 0.0961(3) 0.0281(7) Uani 1 1 d .
H9 H 0.3098 0.2027 0.0846 0.034 Uiso 1 1 calc R
C10 C 0.4872(3) 0.22124(15) 0.2154(2) 0.0257(7) Uani 1 1 d .
H10A H 0.5172 0.1774 0.2523 0.031 Uiso 1 1 calc R
H10B H 0.4177 0.2438 0.2513 0.031 Uiso 1 1 calc R
C11 C 1.0067(3) 0.22418(13) 0.3270(2) 0.0191(6) Uani 1 1 d .
C12 C 0.9669(3) 0.25568(14) 0.4135(3) 0.0259(7) Uani 1 1 d .
H12 H 0.9059 0.2324 0.4511 0.031 Uiso 1 1 calc R
C13 C 1.0154(3) 0.32039(14) 0.4449(3) 0.0327(8) Uani 1 1 d .
H13 H 0.9862 0.3417 0.5033 0.039 Uiso 1 1 calc R
C14 C 1.1056(3) 0.35428(15) 0.3926(3) 0.0355(8) Uani 1 1 d .
H14 H 1.1395 0.3987 0.4154 0.043 Uiso 1 1 calc R
C15 C 1.1467(3) 0.32405(14) 0.3073(3) 0.0332(8) Uani 1 1 d .
H15 H 1.2103 0.3473 0.2719 0.040 Uiso 1 1 calc R
C16 C 1.0960(3) 0.25990(14) 0.2730(3) 0.0266(7) Uani 1 1 d .
H16 H 1.1219 0.2400 0.2123 0.032 Uiso 1 1 calc R
C17 C 0.9085(3) 0.10278(12) 0.4048(2) 0.0193(6) Uani 1 1 d .
C18 C 0.7725(3) 0.08335(13) 0.4138(3) 0.0280(7) Uani 1 1 d .
H18 H 0.6931 0.0866 0.3534 0.034 Uiso 1 1 calc R
C19 C 0.7513(4) 0.05895(15) 0.5112(3) 0.0394(9) Uani 1 1 d .
H19 H 0.6571 0.0462 0.5174 0.047 Uiso 1 1 calc R
C20 C 0.8655(4) 0.05308(15) 0.5984(3) 0.0400(9) Uani 1 1 d .
H20 H 0.8500 0.0371 0.6650 0.048 Uiso 1 1 calc R
C21 C 1.0030(4) 0.07041(14) 0.5892(3) 0.0353(8) Uani 1 1 d .
H21 H 1.0826 0.0654 0.6489 0.042 Uiso 1 1 calc R
C22 C 1.0239(3) 0.09489(14) 0.4934(3) 0.0294(8) Uani 1 1 d .
H22 H 1.1186 0.1067 0.4874 0.035 Uiso 1 1 calc R
C23 C 1.0827(3) 0.09624(13) 0.2432(2) 0.0197(7) Uani 1 1 d .
C24 C 1.0551(3) 0.05177(15) 0.1575(2) 0.0256(7) Uani 1 1 d .
H24 H 0.9588 0.0459 0.1170 0.031 Uiso 1 1 calc R
C25 C 1.1665(4) 0.01535(15) 0.1297(3) 0.0338(8) Uani 1 1 d .
H25 H 1.1462 -0.0150 0.0702 0.041 Uiso 1 1 calc R
C26 C 1.3061(3) 0.02317(15) 0.1880(3) 0.0339(9) Uani 1 1 d .
H26 H 1.3824 -0.0017 0.1691 0.041 Uiso 1 1 calc R
C27 C 1.3345(3) 0.06677(15) 0.2732(3) 0.0376(9) Uani 1 1 d .
H27 H 1.4308 0.0716 0.3143 0.045 Uiso 1 1 calc R
C28 C 1.2254(3) 0.10399(14) 0.3004(3) 0.0300(8) Uani 1 1 d .
H28 H 1.2474 0.1352 0.3587 0.036 Uiso 1 1 calc R

loop_
_atom_site_aniso_label
_atom_site_aniso_U_11
_atom_site_aniso_U_22
_atom_site_aniso_U_33
_atom_site_aniso_U_23
_atom_site_aniso_U_13
_atom_site_aniso_U_12
Pd1 0.01713(12) 0.02460(12) 0.01712(12) -0.00143(11) -0.00124(9) 0.00092(10)
Br1 0.02604(18) 0.02603(16) 0.0495(2) -0.01030(16) 0.00144(16) 0.00084(14)
P1 0.0150(4) 0.0205(4) 0.0161(4) 0.0013(4) -0.0002(3) -0.0007(3)
C1 0.0238(17) 0.0326(18) 0.0230(18) 0.0005(15) -0.0139(14) 0.0011(14)
C2 0.0272(18) 0.0383(18) 0.0131(17) -0.0014(14) -0.0070(14) 0.0086(15)
C3 0.0266(17) 0.0362(18) 0.0176(18) 0.0039(15) 0.0031(14) 0.0070(14)
C4 0.0197(16) 0.0274(15) 0.0171(17) 0.0037(14) 0.0017(13) -0.0023(13)
C5 0.0214(16) 0.0264(15) 0.0148(17) 0.0019(13) -0.0005(13) 0.0029(13)
C6 0.0319(18) 0.0293(17) 0.0261(19) 0.0005(15) 0.0033(15) 0.0058(14)
C7 0.0283(18) 0.0388(18) 0.028(2) 0.0066(16) -0.0005(15) 0.0093(15)
C8 0.0288(18) 0.0370(18) 0.0178(18) 0.0043(15) -0.0060(14) 0.0057(15)
C9 0.0179(16) 0.0359(18) 0.026(2) 0.0011(15) -0.0039(14) 0.0003(14)
C10 0.0205(16) 0.0342(16) 0.0222(18) 0.0000(15) 0.0045(14) 0.0035(14)
C11 0.0135(14) 0.0192(14) 0.0216(17) 0.0028(13) -0.0022(13) -0.0008(12)
C12 0.0265(17) 0.0254(16) 0.0248(19) 0.0009(14) 0.0039(14) -0.0037(13)
C13 0.037(2) 0.0257(17) 0.032(2) -0.0060(16) -0.0008(16) 0.0005(15)
C14 0.035(2) 0.0193(16) 0.044(2) 0.0032(17) -0.0073(17) -0.0048(15)
C15 0.0223(18) 0.0270(17) 0.047(2) 0.0144(17) 0.0008(16) -0.0032(14)
C16 0.0253(17) 0.0264(16) 0.0266(19) 0.0071(14) 0.0031(14) 0.0020(13)
C17 0.0237(16) 0.0149(13) 0.0175(17) -0.0036(13) 0.0011(13) -0.0023(12)
C18 0.0316(19) 0.0272(16) 0.0262(19) 0.0060(15) 0.0090(15) 0.0030(14)
C19 0.046(2) 0.038(2) 0.043(2) 0.0151(18) 0.029(2) 0.0081(17)
C20 0.075(3) 0.0240(17) 0.028(2) 0.0085(16) 0.026(2) 0.0105(18)
C21 0.057(2) 0.0233(16) 0.0202(19) 0.0003(15) -0.0027(17) -0.0031(16)
C22 0.0322(19) 0.0244(16) 0.028(2) 0.0036(14) -0.0014(15) -0.0053(14)
C23 0.0189(16) 0.0190(14) 0.0217(18) 0.0101(13) 0.0057(13) 0.0028(12)
C24 0.0204(16) 0.0363(17) 0.0201(18) 0.0041(15) 0.0042(14) 0.0039(14)
C25 0.041(2) 0.0389(18) 0.024(2) 0.0010(16) 0.0134(16) 0.0083(16)
C26 0.0248(18) 0.0318(18) 0.052(3) 0.0123(18) 0.0222(18) 0.0082(15)
C27 0.0193(18) 0.0316(18) 0.061(3) 0.0103(19) 0.0076(17) -0.0003(15)
C28 0.0236(17) 0.0238(16) 0.040(2) 0.0012(16) 0.0013(15) -0.0052(14)

loop_
_atom_type_symbol
_atom_type_description
_atom_type_scat_dispersion_real
_atom_type_scat_dispersion_imag
_atom_type_scat_source
C C 0.0033 0.0016 'International Tables Vol C Tables 4.2.6.8 and 6.1.1.4'
H H 0.0000 0.0000 'International Tables Vol C Tables 4.2.6.8 and 6.1.1.4'
P P 0.1023 0.0942 'International Tables Vol C Tables 4.2.6.8 and 6.1.1.4'
Br Br -0.2901 2.4595 'International Tables Vol C Tables 4.2.6.8 and 6.1.1.4'
Pd Pd -0.9988 1.0072 'International Tables Vol C Tables 4.2.6.8 and 6.1.1.4'

loop_
_geom_angle_atom_site_label_1
_geom_angle_atom_site_label_2
_geom_angle_atom_site_label_3
_geom_angle
C4 Pd1 C2 66.87(11)
C4 Pd1 P1 95.06(8)
C2 Pd1 P1 152.33(8)
C4 Pd1 C1 79.50(11)
C2 Pd1 C1 34.18(11)
P1 Pd1 C1 167.30(8)
C4 Pd1 Br1 168.28(8)
C2 Pd1 Br1 104.73(8)
P1 Pd1 Br1 95.66(2)
C1 Pd1 Br1 89.04(7)
C17 P1 C11 101.31(13)
C17 P1 C23 106.69(13)
C11 P1 C23 104.14(12)
C17 P1 Pd1 111.85(9)
C11 P1 Pd1 117.20(9)
C23 P1 Pd1 114.34(10)
C2 C1 C9 110.7(3)
C2 C1 Pd1 67.19(17)
C9 C1 Pd1 105.36(18)
C2 C1 H1 124.6
C9 C1 H1 124.6
Pd1 C1 H1 96.2
C1 C2 C3 107.6(3)
C1 C2 Pd1 78.63(18)
C3 C2 Pd1 93.08(17)
C1 C2 H2 126.2
C3 C2 H2 126.2
Pd1 C2 H2 97.0
C2 C3 C4 101.5(2)
C2 C3 C8 100.5(2)
C4 C3 C8 108.5(2)
C2 C3 H3 114.9
C4 C3 H3 114.9
C8 C3 H3 114.9
C5 C4 C3 110.7(2)
C5 C4 Pd1 106.41(18)
C3 C4 Pd1 98.49(18)
C5 C4 H4 113.4
C3 C4 H4 113.4
Pd1 C4 H4 113.4
C4 C5 C6 107.9(2)
C4 C5 C10 110.7(2)
C6 C5 C10 107.9(2)
C4 C5 H5 110.1
C6 C5 H5 110.1
C10 C5 H5 110.1
C5 C6 C7 107.9(2)
C5 C6 H6A 110.1
C7 C6 H6A 110.1
C5 C6 H6B 110.1
C7 C6 H6B 110.1
H6A C6 H6B 108.4
C8 C7 C6 110.0(2)
C8 C7 H7A 109.7
C6 C7 H7A 109.7
C8 C7 H7B 109.7
C6 C7 H7B 109.7
H7A C7 H7B 108.2
C7 C8 C3 114.0(2)
C7 C8 C9 112.9(3)
C3 C8 C9 99.5(2)
C7 C8 H8 110.0
C3 C8 H8 110.0
C9 C8 H8 110.0
C1 C9 C10 114.4(2)
C1 C9 C8 100.7(2)
C10 C9 C8 107.4(2)
C1 C9 H9 111.2
C10 C9 H9 111.2
C8 C9 H9 111.2
C9 C10 C5 107.6(2)
C9 C10 H10A 110.2
C5 C10 H10A 110.2
C9 C10 H10B 110.2
C5 C10 H10B 110.2
H10A C10 H10B 108.5
C12 C11 C16 118.4(2)
C12 C11 P1 120.1(2)
C16 C11 P1 121.3(2)
C13 C12 C11 120.5(3)
C13 C12 H12 119.8
C11 C12 H12 119.8
C14 C13 C12 120.5(3)
C14 C13 H13 119.7
C12 C13 H13 119.7
C13 C14 C15 120.0(3)
C13 C14 H14 120.0
C15 C14 H14 120.0
C14 C15 C16 120.2(3)
C14 C15 H15 119.9
C16 C15 H15 119.9
C15 C16 C11 120.4(3)
C15 C16 H16 119.8
C11 C16 H16 119.8
C18 C17 C22 118.7(3)
C18 C17 P1 119.5(2)
C22 C17 P1 121.7(2)
C17 C18 C19 120.0(3)
C17 C18 H18 120.0
C19 C18 H18 120.0
C20 C19 C18 120.5(3)
C20 C19 H19 119.8
C18 C19 H19 119.8
C19 C20 C21 119.9(3)
C19 C20 H20 120.0
C21 C20 H20 120.0
C22 C21 C20 119.7(3)
C22 C21 H21 120.2
C20 C21 H21 120.2
C21 C22 C17 121.1(3)
C21 C22 H22 119.4
C17 C22 H22 119.4
C24 C23 C28 118.2(3)
C24 C23 P1 119.3(2)
C28 C23 P1 122.5(2)
C23 C24 C25 120.7(3)
C23 C24 H24 119.6
C25 C24 H24 119.6
C26 C25 C24 120.1(3)
C26 C25 H25 120.0
C24 C25 H25 120.0
C27 C26 C25 119.6(3)
C27 C26 H26 120.2
C25 C26 H26 120.2
C26 C27 C28 120.8(3)
C26 C27 H27 119.6
C28 C27 H27 119.6
C27 C28 C23 120.6(3)
C27 C28 H28 119.7
C23 C28 H28 119.7

loop_
_geom_bond_atom_site_label_1
_geom_bond_atom_site_label_2
_geom_bond_distance
Pd1 C4 2.072(3)
Pd1 C2 2.215(3)
Pd1 P1 2.2921(7)
Pd1 C1 2.356(3)
Pd1 Br1 2.5711(4)
P1 C17 1.821(3)
P1 C11 1.824(3)
P1 C23 1.832(3)
C1 C2 1.350(4)
C1 C9 1.525(4)
C1 H1 0.9500
C2 C3 1.520(4)
C2 H2 0.9500
C3 C4 1.533(4)
C3 C8 1.541(4)
C3 H3 1.0000
C4 C5 1.522(4)
C4 H4 1.0000
C5 C6 1.538(4)
C5 C10 1.544(4)
C5 H5 1.0000
C6 C7 1.540(4)
C6 H6A 0.9900
C6 H6B 0.9900
C7 C8 1.513(4)
C7 H7A 0.9900
C7 H7B 0.9900
C8 C9 1.550(4)
C8 H8 1.0000
C9 C10 1.539(4)
C9 H9 1.0000
C10 H10A 0.9900
C10 H10B 0.9900
C11 C12 1.391(4)
C11 C16 1.399(4)
C12 C13 1.378(4)
C12 H12 0.9500
C13 C14 1.373(4)
C13 H13 0.9500
C14 C15 1.374(4)
C14 H14 0.9500
C15 C16 1.382(4)
C15 H15 0.9500
C16 H16 0.9500
C17 C18 1.378(4)
C17 C22 1.394(4)
C18 C19 1.391(4)
C18 H18 0.9500
C19 C20 1.371(5)
C19 H19 0.9500
C20 C21 1.381(4)
C20 H20 0.9500
C21 C22 1.371(4)
C21 H21 0.9500
C22 H22 0.9500
C23 C24 1.377(4)
C23 C28 1.394(4)
C24 C25 1.389(4)
C24 H24 0.9500
C25 C26 1.374(4)
C25 H25 0.9500
C26 C27 1.362(5)
C26 H26 0.9500
C27 C28 1.376(4)
C27 H27 0.9500
C28 H28 0.9500

loop_
_geom_torsion_atom_site_label_1
_geom_torsion_atom_site_label_2
_geom_torsion_atom_site_label_3
_geom_torsion_atom_site_label_4
_geom_torsion
C4 Pd1 P1 C17 116.72(12)
C2 Pd1 P1 C17 163.83(19)
C1 Pd1 P1 C17 52.8(4)
Br1 Pd1 P1 C17 -58.51(9)
C4 Pd1 P1 C11 0.39(14)
C2 Pd1 P1 C11 47.5(2)
C1 Pd1 P1 C11 -63.6(4)
Br1 Pd1 P1 C11 -174.84(11)
C4 Pd1 P1 C23 -121.88(12)
C2 Pd1 P1 C23 -74.8(2)
C1 Pd1 P1 C23 174.2(4)
Br1 Pd1 P1 C23 62.88(9)
C4 Pd1 C1 C2 64.00(19)
P1 Pd1 C1 C2 129.5(3)
Br1 Pd1 C1 C2 -118.51(18)
C4 Pd1 C1 C9 -42.4(2)
C2 Pd1 C1 C9 -106.4(3)
P1 Pd1 C1 C9 23.1(5)
Br1 Pd1 C1 C9 135.08(19)
C9 C1 C2 C3 8.9(3)
Pd1 C1 C2 C3 -89.6(2)
C9 C1 C2 Pd1 98.5(2)
C4 Pd1 C2 C1 -106.1(2)
P1 Pd1 C2 C1 -158.58(15)
Br1 Pd1 C2 C1 65.30(18)
C4 Pd1 C2 C3 1.26(17)
P1 Pd1 C2 C3 -51.3(3)
C1 Pd1 C2 C3 107.3(3)
Br1 Pd1 C2 C3 172.61(16)
C1 C2 C3 C4 77.4(3)
Pd1 C2 C3 C4 -1.6(2)
C1 C2 C3 C8 -34.1(3)
Pd1 C2 C3 C8 -113.2(2)
C2 C3 C4 C5 -109.5(3)
C8 C3 C4 C5 -4.1(3)
C2 C3 C4 Pd1 1.7(2)
C8 C3 C4 Pd1 107.1(2)
C2 Pd1 C4 C5 113.3(2)
P1 Pd1 C4 C5 -88.40(18)
C1 Pd1 C4 C5 80.0(2)
Br1 Pd1 C4 C5 67.6(5)
C2 Pd1 C4 C3 -1.26(17)
P1 Pd1 C4 C3 157.03(16)
C1 Pd1 C4 C3 -34.56(17)
Br1 Pd1 C4 C3 -47.0(5)
C3 C4 C5 C6 -57.7(3)
Pd1 C4 C5 C6 -163.66(18)
C3 C4 C5 C10 60.3(3)
Pd1 C4 C5 C10 -45.7(3)
C4 C5 C6 C7 69.7(3)
C10 C5 C6 C7 -50.1(3)
C5 C6 C7 C8 -16.3(3)
C6 C7 C8 C3 -46.7(4)
C6 C7 C8 C9 65.9(3)
C2 C3 C8 C7 164.7(2)
C4 C3 C8 C7 58.6(3)
C2 C3 C8 C9 44.3(3)
C4 C3 C8 C9 -61.8(3)
C2 C1 C9 C10 -95.0(3)
Pd1 C1 C9 C10 -24.1(3)
C2 C1 C9 C8 19.8(3)
Pd1 C1 C9 C8 90.8(2)
C7 C8 C9 C1 -160.2(2)
C3 C8 C9 C1 -39.0(3)
C7 C8 C9 C10 -40.2(3)
C3 C8 C9 C10 81.0(3)
C1 C9 C10 C5 84.1(3)
C8 C9 C10 C5 -26.8(3)
C4 C5 C10 C9 -42.0(3)
C6 C5 C10 C9 76.0(3)
C17 P1 C11 C12 -31.8(3)
C23 P1 C11 C12 -142.4(2)
Pd1 P1 C11 C12 90.2(2)
C17 P1 C11 C16 153.0(2)
C23 P1 C11 C16 42.3(3)
Pd1 P1 C11 C16 -85.1(2)
C16 C11 C12 C13 -0.3(4)
P1 C11 C12 C13 -175.7(2)
C11 C12 C13 C14 -1.1(5)
C12 C13 C14 C15 0.8(5)
C13 C14 C15 C16 0.9(5)
C14 C15 C16 C11 -2.4(4)
C12 C11 C16 C15 2.1(4)
P1 C11 C16 C15 177.4(2)
C11 P1 C17 C18 119.9(2)
C23 P1 C17 C18 -131.4(2)
Pd1 P1 C17 C18 -5.7(2)
C11 P1 C17 C22 -57.6(3)
C23 P1 C17 C22 51.1(3)
Pd1 P1 C17 C22 176.8(2)
C22 C17 C18 C19 2.5(4)
P1 C17 C18 C19 -175.1(2)
C17 C18 C19 C20 -1.0(5)
C18 C19 C20 C21 -1.1(5)
C19 C20 C21 C22 1.5(5)
C20 C21 C22 C17 0.1(5)
C18 C17 C22 C21 -2.1(4)
P1 C17 C22 C21 175.4(2)
C17 P1 C23 C24 107.8(2)
C11 P1 C23 C24 -145.5(2)
Pd1 P1 C23 C24 -16.4(2)
C17 P1 C23 C28 -70.5(3)
C11 P1 C23 C28 36.2(3)
Pd1 P1 C23 C28 165.3(2)
C28 C23 C24 C25 0.5(4)
P1 C23 C24 C25 -177.9(2)
C23 C24 C25 C26 0.3(5)
C24 C25 C26 C27 0.0(5)
C25 C26 C27 C28 -1.1(5)
C26 C27 C28 C23 1.9(5)
C24 C23 C28 C27 -1.6(4)
P1 C23 C28 C27 176.8(2)
